data_7105237
loop_
_publ_author_name
'Fortman, George C'
'Scott, Natalie M'
'Linden, Anthony'
'Stevens, Edwin D'
'Dorta, Reto'
'Nolan, Steven P'

_publ_section_title
;
 Unusual reactivities of N-heterocyclic carbenes upon coordination to
 the platinum(II)-dimethyl moiety.
;
_journal_issue 7
_journal_name_full 'Chemical communications (Cambridge, England)'
_journal_page_first 1050
_journal_page_last 1052
_journal_paper_doi 10.1039/b920482b
_journal_volume 46
_journal_year 2010
_chemical_formula_sum 'C44 H54 N4 Pt'
_chemical_formula_weight 834.00
_chemical_name_common (Pt(IMes)2(Me2))
_chemical_name_systematic
;
?
;
_space_group_IT_number 14
_symmetry_cell_setting monoclinic
_symmetry_space_group_name_Hall '-P 2yn'
_symmetry_space_group_name_H-M 'P 1 21/n 1'
_atom_sites_solution_hydrogens geom
_atom_sites_solution_primary direct
_atom_sites_solution_secondary difmap
_audit_creation_method SHELXL-97
_cell_angle_alpha 90.00
_cell_angle_beta 99.4110(10)
_cell_angle_gamma 90.00
_cell_formula_units_Z 4
_cell_length_a 16.7156(10)
_cell_length_b 13.1785(8)
_cell_length_c 17.6422(10)
_cell_measurement_reflns_used 49199
_cell_measurement_temperature 150(2)
_cell_measurement_theta_max 30.546
_cell_measurement_theta_min 2.195
_cell_volume 3834.0(4)
_computing_cell_refinement 'Bruker SMART'
_computing_data_collection 'Bruker SMART'
_computing_data_reduction 'Bruker SAINT'
_computing_molecular_graphics 'Bruker SHELXTL'
_computing_publication_material 'Bruker SHELXTL'
_computing_structure_refinement 'SHELXL-97 (Sheldrick, 1997)'
_computing_structure_solution 'SHELXS-97 (Sheldrick, 1990)'
_diffrn_ambient_temperature 150(2)
_diffrn_measured_fraction_theta_full 0.993
_diffrn_measured_fraction_theta_max 0.993
_diffrn_measurement_device_type 'CCD area detector'
_diffrn_measurement_method 'phi and omega scans'
_diffrn_radiation_monochromator graphite
_diffrn_radiation_source 'fine-focus sealed tube'
_diffrn_radiation_type MoK\a
_diffrn_radiation_wavelength 0.71073
_diffrn_reflns_av_R_equivalents 0.0373
_diffrn_reflns_av_sigmaI/netI 0.0275
_diffrn_reflns_limit_h_max 23
_diffrn_reflns_limit_h_min -23
_diffrn_reflns_limit_k_max 18
_diffrn_reflns_limit_k_min -18
_diffrn_reflns_limit_l_max 24
_diffrn_reflns_limit_l_min -24
_diffrn_reflns_number 56756
_diffrn_reflns_theta_full 30.00
_diffrn_reflns_theta_max 30.00
_diffrn_reflns_theta_min 2.34
_exptl_absorpt_coefficient_mu 3.695
_exptl_absorpt_correction_T_max 1.000000
_exptl_absorpt_correction_T_min 0.601619
_exptl_absorpt_correction_type empirical
_exptl_crystal_colour colourless
_exptl_crystal_density_diffrn 1.445
_exptl_crystal_density_method 'not measured'
_exptl_crystal_description prism
_exptl_crystal_F_000 1696
_exptl_crystal_size_max 0.7
_exptl_crystal_size_mid 0.6
_exptl_crystal_size_min 0.5
_refine_diff_density_max 1.559
_refine_diff_density_min -1.791
_refine_diff_density_rms 0.131
_refine_ls_extinction_coef 0.00029(5)
_refine_ls_extinction_expression Fc^*^=kFc[1+0.001xFc^2^\l^3^/sin(2\q)]^-1/4^
_refine_ls_extinction_method SHELXL
_refine_ls_goodness_of_fit_ref 1.231
_refine_ls_hydrogen_treatment constr
_refine_ls_matrix_type full
_refine_ls_number_parameters 457
_refine_ls_number_reflns 11107
_refine_ls_number_restraints 438
_refine_ls_restrained_S_all 1.209
_refine_ls_R_factor_all 0.0420
_refine_ls_R_factor_gt 0.0312
_refine_ls_shift/su_max 0.035
_refine_ls_shift/su_mean 0.000
_refine_ls_structure_factor_coef Fsqd
_refine_ls_weighting_details 'calc w=1/[\s^2^(Fo^2^)+(0.0001P)^2^+8.9816P] where P=(Fo^2^+2Fc^2^)/3'
_refine_ls_weighting_scheme calc
_refine_ls_wR_factor_gt 0.0588
_refine_ls_wR_factor_ref 0.0627
_reflns_number_gt 9591
_reflns_number_total 11107
_reflns_threshold_expression >2sigma(I)
_cod_data_source_file b920482b.txt
_cod_data_source_block nol280m
_cod_depositor_comments
;
The following automatic conversions were performed:
'_symmetry_cell_setting' value 'Monoclinic' changed to 'monoclinic'
according to '/home/saulius/struct/CIF-dictionaries/cif_core.dic'
dictionary named 'cif_core.dic' version 2.4.1 from
2010-06-29.

'_exptl_absorpt_correction_type' value 'Empirical' changed to
'empirical' according to
'/home/saulius/struct/CIF-dictionaries/cif_core.dic' dictionary named
'cif_core.dic' version 2.4.1 from 2010-06-29.

Automatic conversion script
Id: cif_fix_enum 1527 2010-12-29 10:47:43Z saulius 
;
_cod_original_sg_symbol_H-M P2(1)/n
_cod_database_code 7105237

loop_
_symmetry_equiv_pos_as_xyz
'x, y, z'
'-x+1/2, y+1/2, -z+1/2'
'-x, -y, -z'
'x-1/2, -y-1/2, z-1/2'

loop_
_atom_site_label
_atom_site_type_symbol
_atom_site_fract_x
_atom_site_fract_y
_atom_site_fract_z
_atom_site_U_iso_or_equiv
_atom_site_adp_type
_atom_site_occupancy
_atom_site_symmetry_multiplicity
_atom_site_calc_flag
_atom_site_refinement_flags
_atom_site_disorder_assembly
_atom_site_disorder_group
Pt1 Pt 0.287745(6) 0.356718(8) 0.040570(6) 0.01513(4) Uani 1 1 d U . .
N1 N 0.25240(15) 0.2059(2) 0.16826(14) 0.0200(5) Uani 1 1 d U . .
C1 C 0.30448(17) 0.2467(2) 0.12321(16) 0.0169(5) Uani 1 1 d U . .
N2 N 0.37933(15) 0.2235(2) 0.16436(14) 0.0203(5) Uani 1 1 d U . .
C2 C 0.29474(19) 0.1625(3) 0.23516(18) 0.0284(7) Uani 1 1 d U . .
H2 H 0.2718 0.1314 0.2752 0.034 Uiso 1 1 calc R . .
N3 N 0.18066(14) 0.30711(19) -0.10888(13) 0.0189(5) Uani 1 1 d U . .
C3 C 0.37383(19) 0.1729(3) 0.23225(18) 0.0279(7) Uani 1 1 d U . .
H3 H 0.4177 0.1501 0.2695 0.034 Uiso 1 1 calc R . .
N4 N 0.30411(15) 0.2872(2) -0.12517(14) 0.0207(5) Uani 1 1 d U . .
C4 C 0.16534(17) 0.1932(2) 0.15436(16) 0.0201(5) Uani 1 1 d U . .
C5 C 0.13607(19) 0.0933(2) 0.14530(17) 0.0218(6) Uani 1 1 d U . .
C6 C 0.05413(19) 0.0763(2) 0.14760(18) 0.0248(6) Uani 1 1 d U . .
H6 H 0.0334 0.0092 0.1409 0.030 Uiso 1 1 calc R . .
C7 C 0.00199(18) 0.1549(2) 0.15942(17) 0.0236(6) Uani 1 1 d U . .
C8 C 0.03201(18) 0.2529(2) 0.16417(17) 0.0229(6) Uani 1 1 d U . .
H8 H -0.0039 0.3073 0.1697 0.028 Uiso 1 1 calc R . .
C9 C 0.11351(18) 0.2747(2) 0.16117(16) 0.0202(5) Uani 1 1 d U . .
C10 C 0.1427(2) 0.3825(2) 0.1671(2) 0.0272(7) Uani 1 1 d U . .
H10A H 0.1932 0.3866 0.2040 0.041 Uiso 1 1 calc R . .
H10B H 0.1015 0.4256 0.1845 0.041 Uiso 1 1 calc R . .
H10C H 0.1524 0.4058 0.1166 0.041 Uiso 1 1 calc R . .
C11 C -0.0842(2) 0.1343(3) 0.1699(2) 0.0331(7) Uani 1 1 d U . .
H11A H -0.0848 0.1077 0.2216 0.050 Uiso 1 1 calc R . .
H11B H -0.1085 0.0843 0.1318 0.050 Uiso 1 1 calc R . .
H11C H -0.1155 0.1975 0.1630 0.050 Uiso 1 1 calc R . .
C12 C 0.1903(2) 0.0041(3) 0.1360(2) 0.0312(7) Uani 1 1 d U . .
H12A H 0.2174 -0.0184 0.1867 0.047 Uiso 1 1 calc R . .
H12B H 0.2311 0.0245 0.1049 0.047 Uiso 1 1 calc R . .
H12C H 0.1577 -0.0515 0.1104 0.047 Uiso 1 1 calc R . .
C13 C 0.45584(17) 0.2349(2) 0.13772(16) 0.0195(5) Uani 1 1 d U . .
C14 C 0.47240(18) 0.1685(2) 0.08046(17) 0.0199(6) Uani 1 1 d U . .
C15 C 0.54901(19) 0.1717(2) 0.05925(18) 0.0230(6) Uani 1 1 d U . .
H15 H 0.5610 0.1274 0.0201 0.028 Uiso 1 1 calc R . .
C16 C 0.60861(18) 0.2385(2) 0.09417(18) 0.0236(6) Uani 1 1 d U . .
C17 C 0.58972(18) 0.3033(2) 0.15027(18) 0.0234(6) Uani 1 1 d U . .
H17 H 0.6295 0.3503 0.1733 0.028 Uiso 1 1 calc R . .
C18 C 0.51399(18) 0.3021(2) 0.17432(17) 0.0216(6) Uani 1 1 d U . .
C19 C 0.5001(2) 0.3691(3) 0.2403(2) 0.0339(8) Uani 1 1 d U . .
H19A H 0.4417 0.3770 0.2398 0.051 Uiso 1 1 calc R . .
H19B H 0.5245 0.4358 0.2351 0.051 Uiso 1 1 calc R . .
H19C H 0.5250 0.3381 0.2889 0.051 Uiso 1 1 calc R . .
C20 C 0.6919(2) 0.2388(3) 0.0719(2) 0.0331(8) Uani 1 1 d U . .
H20A H 0.7283 0.2812 0.1079 0.050 Uiso 1 1 calc R . .
H20B H 0.6886 0.2662 0.0198 0.050 Uiso 1 1 calc R . .
H20C H 0.7130 0.1693 0.0733 0.050 Uiso 1 1 calc R . .
C21 C 0.4092(2) 0.0941(2) 0.0441(2) 0.0270(7) Uani 1 1 d U . .
H21A H 0.3905 0.0534 0.0842 0.040 Uiso 1 1 calc R . .
H21B H 0.4328 0.0494 0.0091 0.040 Uiso 1 1 calc R . .
H21C H 0.3633 0.1312 0.0151 0.040 Uiso 1 1 calc R . .
C22 C 0.25778(17) 0.2995(2) -0.06806(16) 0.0168(5) Uani 1 1 d U . .
C23 C 0.17979(19) 0.3035(3) -0.18779(17) 0.0266(7) Uani 1 1 d U . .
H23 H 0.1336 0.3089 -0.2269 0.032 Uiso 1 1 calc R . .
C24 C 0.25654(19) 0.2911(3) -0.19775(18) 0.0280(7) Uani 1 1 d U . .
H24 H 0.2754 0.2858 -0.2456 0.034 Uiso 1 1 calc R . .
C25 C 0.10551(17) 0.3029(2) -0.07903(15) 0.0193(5) Uani 1 1 d U . .
C26 C 0.08296(17) 0.2087(2) -0.05186(16) 0.0202(5) Uani 1 1 d U . .
C27 C 0.00546(18) 0.1993(2) -0.03290(17) 0.0231(6) Uani 1 1 d U . .
H27 H -0.0108 0.1360 -0.0147 0.028 Uiso 1 1 calc R . .
C28 C -0.04862(18) 0.2804(3) -0.03991(18) 0.0250(6) Uani 1 1 d U . .
C29 C -0.02399(19) 0.3724(3) -0.06664(18) 0.0264(6) Uani 1 1 d U . .
H29 H -0.0602 0.4285 -0.0707 0.032 Uiso 1 1 calc R . .
C30 C 0.05266(18) 0.3852(2) -0.08787(18) 0.0237(6) Uani 1 1 d U . .
C31 C 0.0729(2) 0.4847(3) -0.1219(2) 0.0338(8) Uani 1 1 d U . .
H31A H 0.0491 0.4866 -0.1765 0.051 Uiso 1 1 calc R . .
H31B H 0.1319 0.4918 -0.1166 0.051 Uiso 1 1 calc R . .
H31C H 0.0509 0.5405 -0.0950 0.051 Uiso 1 1 calc R . .
C32 C -0.1329(2) 0.2679(3) -0.0206(2) 0.0367(8) Uani 1 1 d U . .
H32A H -0.1422 0.1963 -0.0097 0.055 Uiso 1 1 calc R . .
H32B H -0.1730 0.2902 -0.0642 0.055 Uiso 1 1 calc R . .
H32C H -0.1381 0.3089 0.0247 0.055 Uiso 1 1 calc R . .
C33 C 0.13875(19) 0.1188(2) -0.04695(19) 0.0243(6) Uani 1 1 d U . .
H33A H 0.1120 0.0597 -0.0285 0.036 Uiso 1 1 calc R . .
H33B H 0.1887 0.1338 -0.0112 0.036 Uiso 1 1 calc R . .
H33C H 0.1520 0.1043 -0.0979 0.036 Uiso 1 1 calc R . .
C34 C 0.38801(18) 0.2561(3) -0.12056(17) 0.0227(6) Uani 1 1 d U . .
C35 C 0.4027(2) 0.1561(3) -0.14112(19) 0.0284(7) Uani 1 1 d U . .
C36 C 0.4819(2) 0.1277(3) -0.1473(2) 0.0327(7) Uani 1 1 d U . .
H36 H 0.4924 0.0599 -0.1612 0.039 Uiso 1 1 calc R . .
C37 C 0.5454(2) 0.1965(3) -0.1336(2) 0.0327(7) Uani 1 1 d U . .
C38 C 0.52916(19) 0.2947(3) -0.11363(19) 0.0300(7) Uani 1 1 d U . .
H38 H 0.5726 0.3419 -0.1042 0.036 Uiso 1 1 calc R . .
C39 C 0.45082(19) 0.3272(3) -0.10682(18) 0.0259(6) Uani 1 1 d U . .
C40 C 0.4363(2) 0.4350(3) -0.0868(2) 0.0378(8) Uani 1 1 d U . .
H40A H 0.3908 0.4623 -0.1232 0.057 Uiso 1 1 calc R . .
H40B H 0.4851 0.4752 -0.0896 0.057 Uiso 1 1 calc R . .
H40C H 0.4235 0.4384 -0.0346 0.057 Uiso 1 1 calc R . .
C41 C 0.6309(2) 0.1642(3) -0.1398(2) 0.0417(9) Uani 1 1 d U . .
H41A H 0.6593 0.2205 -0.1600 0.063 Uiso 1 1 calc R . .
H41B H 0.6291 0.1059 -0.1745 0.063 Uiso 1 1 calc R . .
H41C H 0.6596 0.1452 -0.0888 0.063 Uiso 1 1 calc R . .
C42 C 0.3356(2) 0.0780(3) -0.1573(2) 0.0377(8) Uani 1 1 d U . .
H42A H 0.2974 0.0873 -0.1212 0.057 Uiso 1 1 calc R . .
H42B H 0.3590 0.0097 -0.1512 0.057 Uiso 1 1 calc R . .
H42C H 0.3070 0.0864 -0.2100 0.057 Uiso 1 1 calc R . .
C43 C 0.2720(2) 0.4952(2) -0.01784(19) 0.0276(7) Uani 1 1 d U . .
H43A H 0.2233 0.5290 -0.0060 0.041 Uiso 1 1 calc R . .
H43B H 0.2660 0.4831 -0.0733 0.041 Uiso 1 1 calc R . .
H43C H 0.3194 0.5385 -0.0016 0.041 Uiso 1 1 calc R . .
C44 C 0.32005(19) 0.4546(2) 0.13394(18) 0.0245(6) Uani 1 1 d U . .
H44A H 0.3180 0.4179 0.1819 0.037 Uiso 1 1 calc R . .
H44B H 0.2821 0.5118 0.1297 0.037 Uiso 1 1 calc R . .
H44C H 0.3752 0.4800 0.1340 0.037 Uiso 1 1 calc R . .

loop_
_atom_site_aniso_label
_atom_site_aniso_U_11
_atom_site_aniso_U_22
_atom_site_aniso_U_33
_atom_site_aniso_U_23
_atom_site_aniso_U_13
_atom_site_aniso_U_12
Pt1 0.01510(5) 0.01530(5) 0.01473(5) 0.00070(4) 0.00163(3) 0.00115(4)
N1 0.0179(11) 0.0241(12) 0.0186(11) 0.0073(9) 0.0053(9) 0.0056(9)
C1 0.0164(12) 0.0190(13) 0.0160(12) 0.0012(10) 0.0049(10) 0.0042(10)
N2 0.0177(11) 0.0267(13) 0.0165(11) 0.0045(9) 0.0032(9) 0.0061(10)
C2 0.0254(15) 0.040(2) 0.0208(14) 0.0153(13) 0.0075(11) 0.0083(13)
N3 0.0173(11) 0.0242(13) 0.0146(10) 0.0030(9) 0.0011(8) -0.0020(9)
C3 0.0226(14) 0.0400(18) 0.0213(14) 0.0129(13) 0.0037(11) 0.0100(13)
N4 0.0176(11) 0.0262(13) 0.0177(11) 0.0006(10) 0.0015(9) -0.0025(10)
C4 0.0190(13) 0.0242(14) 0.0177(13) 0.0046(11) 0.0052(10) 0.0035(11)
C5 0.0245(14) 0.0229(14) 0.0199(13) 0.0048(11) 0.0093(11) 0.0059(11)
C6 0.0268(15) 0.0222(14) 0.0269(15) 0.0043(12) 0.0087(12) 0.0005(12)
C7 0.0209(13) 0.0293(16) 0.0220(13) 0.0031(12) 0.0074(11) 0.0008(12)
C8 0.0203(14) 0.0257(15) 0.0236(14) 0.0018(12) 0.0064(11) 0.0063(11)
C9 0.0202(13) 0.0230(14) 0.0182(13) 0.0015(11) 0.0051(10) 0.0027(11)
C10 0.0235(15) 0.0229(15) 0.0361(17) -0.0010(13) 0.0073(13) 0.0025(12)
C11 0.0235(15) 0.0373(19) 0.0413(19) 0.0027(16) 0.0132(14) -0.0023(14)
C12 0.0348(18) 0.0226(16) 0.0386(18) 0.0063(14) 0.0135(15) 0.0098(13)
C13 0.0163(12) 0.0238(14) 0.0179(12) 0.0046(10) 0.0017(10) 0.0055(11)
C14 0.0213(13) 0.0163(13) 0.0225(13) 0.0027(10) 0.0044(11) 0.0041(10)
C15 0.0247(14) 0.0216(14) 0.0242(14) 0.0022(11) 0.0083(11) 0.0061(11)
C16 0.0198(13) 0.0247(15) 0.0262(15) 0.0101(12) 0.0039(11) 0.0050(11)
C17 0.0177(13) 0.0267(16) 0.0246(14) 0.0014(12) -0.0006(11) 0.0035(11)
C18 0.0189(13) 0.0262(15) 0.0184(13) -0.0018(11) -0.0007(10) 0.0061(11)
C19 0.0251(15) 0.046(2) 0.0288(16) -0.0136(15) -0.0015(12) 0.0048(15)
C20 0.0234(16) 0.039(2) 0.0392(19) 0.0076(15) 0.0110(14) 0.0031(14)
C21 0.0268(15) 0.0193(15) 0.0362(17) -0.0048(12) 0.0092(13) 0.0004(12)
C22 0.0169(12) 0.0154(12) 0.0176(12) 0.0016(10) 0.0015(10) -0.0010(10)
C23 0.0245(15) 0.0383(18) 0.0158(13) 0.0009(12) -0.0004(11) -0.0036(13)
C24 0.0248(15) 0.0420(19) 0.0170(13) -0.0007(13) 0.0029(11) -0.0039(14)
C25 0.0172(12) 0.0277(15) 0.0129(12) 0.0017(10) 0.0022(10) 0.0007(11)
C26 0.0190(13) 0.0227(14) 0.0183(13) -0.0014(11) 0.0015(10) 0.0005(11)
C27 0.0216(14) 0.0254(15) 0.0229(14) -0.0002(12) 0.0052(11) -0.0026(11)
C28 0.0180(13) 0.0337(17) 0.0237(14) -0.0028(12) 0.0047(11) -0.0004(12)
C29 0.0217(14) 0.0283(17) 0.0280(15) -0.0006(12) 0.0007(11) 0.0063(12)
C30 0.0205(14) 0.0251(15) 0.0233(14) 0.0018(11) -0.0027(11) 0.0009(11)
C31 0.0280(17) 0.0277(17) 0.044(2) 0.0105(15) 0.0027(14) 0.0026(14)
C32 0.0203(15) 0.044(2) 0.048(2) -0.0020(17) 0.0121(15) 0.0013(14)
C33 0.0242(14) 0.0209(15) 0.0287(15) 0.0002(11) 0.0076(12) 0.0003(11)
C34 0.0178(13) 0.0320(16) 0.0187(13) 0.0016(12) 0.0045(10) -0.0007(11)
C35 0.0266(15) 0.0344(18) 0.0248(15) -0.0030(13) 0.0058(12) -0.0014(13)
C36 0.0333(17) 0.038(2) 0.0283(16) -0.0022(14) 0.0095(13) 0.0063(14)
C37 0.0228(15) 0.050(2) 0.0269(16) 0.0076(15) 0.0078(12) 0.0056(14)
C38 0.0193(14) 0.0433(19) 0.0277(16) 0.0078(14) 0.0048(12) -0.0049(13)
C39 0.0227(14) 0.0326(16) 0.0221(14) 0.0036(12) 0.0033(11) -0.0026(12)
C40 0.0302(18) 0.0313(18) 0.053(2) -0.0005(17) 0.0099(16) -0.0098(15)
C41 0.0277(17) 0.062(3) 0.038(2) 0.0075(18) 0.0114(15) 0.0103(17)
C42 0.0326(18) 0.0344(19) 0.046(2) -0.0129(17) 0.0071(16) -0.0030(15)
C43 0.0329(17) 0.0219(15) 0.0268(16) 0.0026(12) 0.0010(13) 0.0010(13)
C44 0.0252(15) 0.0235(15) 0.0242(14) -0.0061(12) 0.0023(12) -0.0026(12)

loop_
_atom_type_symbol
_atom_type_description
_atom_type_scat_dispersion_real
_atom_type_scat_dispersion_imag
_atom_type_scat_source
C C 0.0033 0.0016 'International Tables Vol C Tables 4.2.6.8 and 6.1.1.4'
H H 0.0000 0.0000 'International Tables Vol C Tables 4.2.6.8 and 6.1.1.4'
N N 0.0061 0.0033 'International Tables Vol C Tables 4.2.6.8 and 6.1.1.4'
Pt Pt -1.7033 8.3905 'International Tables Vol C Tables 4.2.6.8 and 6.1.1.4'

loop_
_geom_angle_atom_site_label_1
_geom_angle_atom_site_label_2
_geom_angle_atom_site_label_3
_geom_angle
_geom_angle_site_symmetry_1
_geom_angle_site_symmetry_3
_geom_angle_publ_flag
C1 Pt1 C22 113.03(11) . . ?
C1 Pt1 C43 164.28(12) . . ?
C22 Pt1 C43 82.44(12) . . ?
C1 Pt1 C44 83.58(12) . . ?
C22 Pt1 C44 163.27(12) . . ?
C43 Pt1 C44 81.09(13) . . ?
C1 N1 C2 111.5(2) . . ?
C1 N1 C4 131.3(2) . . ?
C2 N1 C4 116.9(2) . . ?
N2 C1 N1 102.4(2) . . ?
N2 C1 Pt1 122.8(2) . . ?
N1 C1 Pt1 131.4(2) . . ?
C1 N2 C3 112.3(2) . . ?
C1 N2 C13 125.8(2) . . ?
C3 N2 C13 121.3(2) . . ?
C3 C2 N1 107.0(3) . . ?
C22 N3 C23 112.2(2) . . ?
C22 N3 C25 127.3(2) . . ?
C23 N3 C25 119.9(2) . . ?
C2 C3 N2 106.7(3) . . ?
C22 N4 C24 111.3(2) . . ?
C22 N4 C34 130.3(2) . . ?
C24 N4 C34 117.6(3) . . ?
C9 C4 C5 121.4(3) . . ?
C9 C4 N1 121.1(3) . . ?
C5 C4 N1 116.8(3) . . ?
C6 C5 C4 118.3(3) . . ?
C6 C5 C12 119.2(3) . . ?
C4 C5 C12 122.5(3) . . ?
C7 C6 C5 121.8(3) . . ?
C8 C7 C6 118.3(3) . . ?
C8 C7 C11 120.3(3) . . ?
C6 C7 C11 121.3(3) . . ?
C7 C8 C9 122.3(3) . . ?
C4 C9 C8 117.7(3) . . ?
C4 C9 C10 122.3(3) . . ?
C8 C9 C10 119.9(3) . . ?
C18 C13 C14 121.8(3) . . ?
C18 C13 N2 120.3(3) . . ?
C14 C13 N2 117.5(3) . . ?
C15 C14 C13 118.3(3) . . ?
C15 C14 C21 121.2(3) . . ?
C13 C14 C21 120.5(3) . . ?
C14 C15 C16 121.5(3) . . ?
C17 C16 C15 118.4(3) . . ?
C17 C16 C20 120.9(3) . . ?
C15 C16 C20 120.7(3) . . ?
C16 C17 C18 122.3(3) . . ?
C13 C18 C17 117.7(3) . . ?
C13 C18 C19 123.1(3) . . ?
C17 C18 C19 119.2(3) . . ?
N3 C22 N4 102.5(2) . . ?
N3 C22 Pt1 122.0(2) . . ?
N4 C22 Pt1 130.4(2) . . ?
C24 C23 N3 106.5(3) . . ?
C23 C24 N4 107.5(3) . . ?
C30 C25 C26 121.8(3) . . ?
C30 C25 N3 120.3(3) . . ?
C26 C25 N3 117.2(3) . . ?
C27 C26 C25 118.1(3) . . ?
C27 C26 C33 120.6(3) . . ?
C25 C26 C33 121.2(3) . . ?
C28 C27 C26 121.7(3) . . ?
C29 C28 C27 118.5(3) . . ?
C29 C28 C32 120.8(3) . . ?
C27 C28 C32 120.8(3) . . ?
C28 C29 C30 122.0(3) . . ?
C25 C30 C29 117.9(3) . . ?
C25 C30 C31 122.9(3) . . ?
C29 C30 C31 119.1(3) . . ?
C39 C34 C35 121.1(3) . . ?
C39 C34 N4 120.8(3) . . ?
C35 C34 N4 117.4(3) . . ?
C36 C35 C34 118.8(3) . . ?
C36 C35 C42 119.0(3) . . ?
C34 C35 C42 122.2(3) . . ?
C37 C36 C35 121.3(3) . . ?
C38 C37 C36 118.7(3) . . ?
C38 C37 C41 120.7(3) . . ?
C36 C37 C41 120.6(4) . . ?
C37 C38 C39 122.3(3) . . ?
C34 C39 C38 117.8(3) . . ?
C34 C39 C40 122.1(3) . . ?
C38 C39 C40 120.1(3) . . ?

loop_
_geom_bond_atom_site_label_1
_geom_bond_atom_site_label_2
_geom_bond_distance
_geom_bond_site_symmetry_2
_geom_bond_publ_flag
Pt1 C1 2.043(3) . ?
Pt1 C22 2.044(3) . ?
Pt1 C43 2.091(3) . ?
Pt1 C44 2.093(3) . ?
N1 C1 1.380(4) . ?
N1 C2 1.396(4) . ?
N1 C4 1.445(4) . ?
C1 N2 1.375(4) . ?
N2 C3 1.387(4) . ?
N2 C13 1.441(4) . ?
C2 C3 1.339(4) . ?
N3 C22 1.374(3) . ?
N3 C23 1.391(4) . ?
N3 C25 1.440(4) . ?
N4 C22 1.377(4) . ?
N4 C24 1.393(4) . ?
N4 C34 1.450(4) . ?
C4 C9 1.398(4) . ?
C4 C5 1.404(4) . ?
C5 C6 1.395(4) . ?
C5 C12 1.510(4) . ?
C6 C7 1.391(4) . ?
C7 C8 1.384(4) . ?
C7 C11 1.507(4) . ?
C8 C9 1.402(4) . ?
C9 C10 1.500(4) . ?
C13 C18 1.393(4) . ?
C13 C14 1.398(4) . ?
C14 C15 1.392(4) . ?
C14 C21 1.505(4) . ?
C15 C16 1.395(4) . ?
C16 C17 1.382(4) . ?
C16 C20 1.508(4) . ?
C17 C18 1.400(4) . ?
C18 C19 1.510(4) . ?
C23 C24 1.333(5) . ?
C25 C30 1.391(4) . ?
C25 C26 1.405(4) . ?
C26 C27 1.395(4) . ?
C26 C33 1.501(4) . ?
C27 C28 1.392(4) . ?
C28 C29 1.388(5) . ?
C28 C32 1.512(4) . ?
C29 C30 1.402(4) . ?
C30 C31 1.504(5) . ?
C34 C39 1.398(4) . ?
C34 C35 1.400(5) . ?
C35 C36 1.397(5) . ?
C35 C42 1.515(5) . ?
C36 C37 1.388(5) . ?
C37 C38 1.379(5) . ?
C37 C41 1.512(5) . ?
C38 C39 1.401(5) . ?
C39 C40 1.494(5) . ?
